data_2222286
loop_
_publ_author_name
'Sang, Ya-Li'
'Lin, Xue-Song'

_publ_section_title
;
 <i>N</i>'-(5-Bromo-2-methoxybenzylidene)-3,4-methylenedioxybenzohydrazide
;
_journal_coeditor_code CV2572
_journal_issue 7
_journal_name_full 'Acta Crystallographica Section E'
_journal_page_first o1636
_journal_paper_doi 10.1107/S1600536809022818
_journal_volume 65
_journal_year 2009
_chemical_formula_iupac 'C16 H13 Br N2 O4'
_chemical_formula_moiety 'C16 H13 Br N2 O4'
_chemical_formula_sum 'C16 H13 Br N2 O4'
_chemical_formula_weight 377.19
_chemical_name_systematic
;
<i>N</i>'-(5-Bromo-2-methoxybenzylidene)-3,4-methylenedioxybenzohydrazide
;
_space_group_IT_number 14
_symmetry_cell_setting monoclinic
_symmetry_space_group_name_Hall '-P 2ybc'
_symmetry_space_group_name_H-M 'P 1 21/c 1'
_atom_sites_solution_hydrogens geom
_atom_sites_solution_primary direct
_atom_sites_solution_secondary difmap
_audit_creation_method SHELXL-97
_cell_angle_alpha 90.00
_cell_angle_beta 104.804(3)
_cell_angle_gamma 90.00
_cell_formula_units_Z 4
_cell_length_a 12.6780(10)
_cell_length_b 16.217(2)
_cell_length_c 7.846(2)
_cell_measurement_reflns_used 2058
_cell_measurement_temperature 298(2)
_cell_measurement_theta_max 24.5
_cell_measurement_theta_min 2.5
_cell_volume 1559.6(5)
_computing_cell_refinement 'SAINT (Bruker, 2002)'
_computing_data_collection 'SMART (Bruker, 2002)'
_computing_data_reduction 'SAINT (Bruker, 2002)'
_computing_molecular_graphics 'SHELXTL (Sheldrick, 2008)'
_computing_publication_material 'SHELXL97 (Sheldrick, 2008)'
_computing_structure_refinement 'SHELXL97 (Sheldrick, 2008)'
_computing_structure_solution 'SHELXS97 (Sheldrick, 2008)'
_diffrn_ambient_temperature 298(2)
_diffrn_measured_fraction_theta_full 0.993
_diffrn_measured_fraction_theta_max 0.993
_diffrn_measurement_device_type 'Bruker SMART CCD area-detector'
_diffrn_measurement_method \w
_diffrn_radiation_monochromator graphite
_diffrn_radiation_source 'fine-focus sealed tube'
_diffrn_radiation_type MoK\a
_diffrn_radiation_wavelength 0.71073
_diffrn_reflns_av_R_equivalents 0.0315
_diffrn_reflns_av_sigmaI/netI 0.0403
_diffrn_reflns_limit_h_max 15
_diffrn_reflns_limit_h_min -12
_diffrn_reflns_limit_k_max 19
_diffrn_reflns_limit_k_min -19
_diffrn_reflns_limit_l_max 4
_diffrn_reflns_limit_l_min -9
_diffrn_reflns_number 8368
_diffrn_reflns_theta_full 26.17
_diffrn_reflns_theta_max 26.17
_diffrn_reflns_theta_min 1.66
_diffrn_standards_number 0
_exptl_absorpt_coefficient_mu 2.657
_exptl_absorpt_correction_T_max 0.5340
_exptl_absorpt_correction_T_min 0.5028
_exptl_absorpt_correction_type multi-scan
_exptl_absorpt_process_details '(SADABS; Sheldrick, 1996)'
_exptl_crystal_colour colourless
_exptl_crystal_density_diffrn 1.606
_exptl_crystal_density_method 'not measured'
_exptl_crystal_description block
_exptl_crystal_F_000 760
_exptl_crystal_size_max 0.30
_exptl_crystal_size_mid 0.28
_exptl_crystal_size_min 0.27
_refine_diff_density_max 0.257
_refine_diff_density_min -0.473
_refine_ls_extinction_method none
_refine_ls_goodness_of_fit_ref 1.038
_refine_ls_hydrogen_treatment mixed
_refine_ls_matrix_type full
_refine_ls_number_parameters 212
_refine_ls_number_reflns 3110
_refine_ls_number_restraints 1
_refine_ls_restrained_S_all 1.038
_refine_ls_R_factor_all 0.0782
_refine_ls_R_factor_gt 0.0392
_refine_ls_shift/su_max 0.000
_refine_ls_shift/su_mean 0.000
_refine_ls_structure_factor_coef Fsqd
_refine_ls_weighting_details 'calc w=1/[\s^2^(Fo^2^)+(0.0397P)^2^+0.3363P] where P=(Fo^2^+2Fc^2^)/3'
_refine_ls_weighting_scheme calc
_refine_ls_wR_factor_gt 0.0844
_refine_ls_wR_factor_ref 0.0958
_reflns_number_gt 1932
_reflns_number_total 3110
_reflns_threshold_expression I>2\s(I)
_cod_data_source_file cv2572.cif
_cod_data_source_block I
_cod_original_sg_symbol_H-M 'P 21/c'
_cod_database_code 2222286
_cod_database_fobs_code 2222286

loop_
_symmetry_equiv_pos_as_xyz
'x, y, z'
'-x, y+1/2, -z+1/2'
'-x, -y, -z'
'x, -y-1/2, z-1/2'

loop_
_atom_site_type_symbol
_atom_site_label
_atom_site_fract_x
_atom_site_fract_y
_atom_site_fract_z
_atom_site_U_iso_or_equiv
_atom_site_adp_type
_atom_site_calc_flag
_atom_site_refinement_flags
_atom_site_occupancy
_atom_site_disorder_assembly
_atom_site_disorder_group
Br Br1 0.79365(3) 0.77734(2) 0.01187(6) 0.08050(19) Uani d . 1 . .
O O1 0.47896(16) 0.98772(12) 0.2718(3) 0.0551(6) Uani d . 1 . .
O O2 0.23491(16) 0.66086(12) -0.0682(3) 0.0495(5) Uani d . 1 . .
O O3 -0.13891(18) 0.56492(16) 0.0073(3) 0.0777(7) Uani d . 1 . .
O O4 -0.1167(2) 0.54766(14) 0.3048(4) 0.0750(7) Uani d . 1 . .
N N1 0.38458(18) 0.76267(14) 0.1294(3) 0.0420(6) Uani d . 1 . .
N N2 0.29501(19) 0.73440(14) 0.1821(3) 0.0427(6) Uani d D 1 . .
C C1 0.5282(2) 0.86061(18) 0.1769(4) 0.0426(7) Uani d . 1 . .
C C2 0.5525(2) 0.94368(18) 0.2108(4) 0.0434(7) Uani d . 1 . .
C C3 0.6454(2) 0.9767(2) 0.1762(4) 0.0542(8) Uani d . 1 . .
H H3 0.6603 1.0327 0.1944 0.065 Uiso calc R 1 . .
C C4 0.7157(3) 0.9274(2) 0.1152(4) 0.0561(8) Uani d . 1 . .
H H4 0.7787 0.9498 0.0939 0.067 Uiso calc R 1 . .
C C5 0.6934(2) 0.8455(2) 0.0857(4) 0.0504(8) Uani d . 1 . .
C C6 0.6000(2) 0.81226(19) 0.1145(4) 0.0482(8) Uani d . 1 . .
H H6 0.5848 0.7566 0.0918 0.058 Uiso calc R 1 . .
C C7 0.4292(2) 0.82617(17) 0.2101(4) 0.0423(7) Uani d . 1 . .
H H7 0.3982 0.8514 0.2922 0.051 Uiso calc R 1 . .
C C8 0.2255(2) 0.68194(17) 0.0780(4) 0.0392(7) Uani d . 1 . .
C C9 0.1363(2) 0.64994(16) 0.1497(4) 0.0382(7) Uani d . 1 . .
C C10 0.0401(2) 0.62571(18) 0.0293(4) 0.0495(8) Uani d . 1 . .
H H10 0.0306 0.6312 -0.0917 0.059 Uiso calc R 1 . .
C C11 -0.0387(2) 0.59384(18) 0.0980(5) 0.0490(8) Uani d . 1 . .
C C12 -0.0262(2) 0.58422(18) 0.2737(5) 0.0521(8) Uani d . 1 . .
C C13 0.0667(3) 0.6066(2) 0.3945(4) 0.0583(9) Uani d . 1 . .
H H13 0.0750 0.5994 0.5148 0.070 Uiso calc R 1 . .
C C14 0.1485(2) 0.64061(18) 0.3280(4) 0.0480(7) Uani d . 1 . .
H H14 0.2131 0.6576 0.4060 0.058 Uiso calc R 1 . .
C C15 -0.1939(3) 0.5446(2) 0.1383(6) 0.0819(12) Uani d . 1 . .
H H15A -0.2524 0.5835 0.1351 0.098 Uiso calc R 1 . .
H H15B -0.2250 0.4897 0.1173 0.098 Uiso calc R 1 . .
C C16 0.5016(3) 1.07233(19) 0.3115(4) 0.0610(9) Uani d . 1 . .
H H16A 0.5691 1.0773 0.4005 0.092 Uiso calc R 1 . .
H H16B 0.4437 1.0961 0.3538 0.092 Uiso calc R 1 . .
H H16C 0.5073 1.1008 0.2070 0.092 Uiso calc R 1 . .
H H2 0.278(3) 0.7609(18) 0.271(3) 0.080 Uiso d D 1 . .

loop_
_atom_site_aniso_label
_atom_site_aniso_U_11
_atom_site_aniso_U_22
_atom_site_aniso_U_33
_atom_site_aniso_U_12
_atom_site_aniso_U_13
_atom_site_aniso_U_23
Br1 0.0737(3) 0.0813(3) 0.1027(3) 0.0049(2) 0.0521(2) -0.0014(2)
O1 0.0564(13) 0.0467(13) 0.0667(14) -0.0076(10) 0.0240(12) -0.0086(11)
O2 0.0570(13) 0.0515(12) 0.0467(12) -0.0134(10) 0.0255(11) -0.0098(10)
O3 0.0461(14) 0.0882(18) 0.098(2) -0.0217(13) 0.0169(14) -0.0130(15)
O4 0.0626(15) 0.0723(17) 0.105(2) -0.0207(13) 0.0492(16) 0.0006(15)
N1 0.0403(13) 0.0441(15) 0.0456(15) -0.0083(11) 0.0186(12) -0.0008(12)
N2 0.0427(14) 0.0452(14) 0.0465(15) -0.0125(12) 0.0226(12) -0.0047(12)
C1 0.0418(17) 0.0469(18) 0.0389(17) -0.0100(14) 0.0097(14) 0.0029(14)
C2 0.0441(17) 0.0469(18) 0.0390(17) -0.0061(14) 0.0104(14) 0.0006(14)
C3 0.0524(19) 0.0492(19) 0.062(2) -0.0178(15) 0.0176(17) -0.0060(16)
C4 0.0467(18) 0.064(2) 0.061(2) -0.0142(16) 0.0199(17) 0.0026(18)
C5 0.0470(18) 0.056(2) 0.0521(19) -0.0026(15) 0.0204(16) 0.0014(16)
C6 0.0516(18) 0.0436(17) 0.0513(19) -0.0060(15) 0.0165(16) 0.0023(15)
C7 0.0441(17) 0.0437(18) 0.0420(17) -0.0062(14) 0.0164(14) -0.0020(14)
C8 0.0405(16) 0.0356(16) 0.0446(17) -0.0027(13) 0.0168(14) 0.0003(14)
C9 0.0357(15) 0.0357(15) 0.0455(17) -0.0015(12) 0.0148(14) 0.0006(14)
C10 0.0450(18) 0.055(2) 0.0494(19) -0.0050(15) 0.0141(16) -0.0023(16)
C11 0.0330(16) 0.0450(18) 0.069(2) -0.0062(14) 0.0126(16) -0.0056(16)
C12 0.0466(19) 0.0402(17) 0.079(2) -0.0097(15) 0.0341(18) -0.0024(17)
C13 0.070(2) 0.062(2) 0.052(2) -0.0107(18) 0.0309(19) 0.0063(17)
C14 0.0442(17) 0.0503(19) 0.0515(19) -0.0075(14) 0.0158(15) 0.0019(15)
C15 0.048(2) 0.075(3) 0.128(4) -0.0163(19) 0.031(3) -0.006(3)
C16 0.072(2) 0.047(2) 0.067(2) -0.0021(17) 0.0240(19) -0.0059(17)

loop_
_atom_type_symbol
_atom_type_description
_atom_type_scat_dispersion_real
_atom_type_scat_dispersion_imag
_atom_type_scat_source
C C 0.0033 0.0016 'International Tables Vol C Tables 4.2.6.8 and 6.1.1.4'
H H 0.0000 0.0000 'International Tables Vol C Tables 4.2.6.8 and 6.1.1.4'
N N 0.0061 0.0033 'International Tables Vol C Tables 4.2.6.8 and 6.1.1.4'
O O 0.0106 0.0060 'International Tables Vol C Tables 4.2.6.8 and 6.1.1.4'
Br Br -0.2901 2.4595 'International Tables Vol C Tables 4.2.6.8 and 6.1.1.4'

loop_
_geom_angle_atom_site_label_1
_geom_angle_atom_site_label_2
_geom_angle_atom_site_label_3
_geom_angle_site_symmetry_1
_geom_angle_site_symmetry_3
_geom_angle
_geom_angle_publ_flag
C2 O1 C16 . . 117.9(2) ?
C11 O3 C15 . . 105.4(3) ?
C12 O4 C15 . . 105.3(3) ?
C7 N1 N2 . . 114.6(2) ?
C8 N2 N1 . . 119.4(2) ?
C8 N2 H2 . . 122(2) ?
N1 N2 H2 . . 117(2) ?
C6 C1 C2 . . 118.9(3) ?
C6 C1 C7 . . 121.4(3) ?
C2 C1 C7 . . 119.6(3) ?
O1 C2 C3 . . 124.2(3) ?
O1 C2 C1 . . 116.1(2) ?
C3 C2 C1 . . 119.7(3) ?
C4 C3 C2 . . 120.3(3) ?
C4 C3 H3 . . 119.8 ?
C2 C3 H3 . . 119.8 ?
C5 C4 C3 . . 120.1(3) ?
C5 C4 H4 . . 119.9 ?
C3 C4 H4 . . 119.9 ?
C4 C5 C6 . . 120.3(3) ?
C4 C5 Br1 . . 119.7(2) ?
C6 C5 Br1 . . 119.9(3) ?
C5 C6 C1 . . 120.7(3) ?
C5 C6 H6 . . 119.7 ?
C1 C6 H6 . . 119.7 ?
N1 C7 C1 . . 121.2(3) ?
N1 C7 H7 . . 119.4 ?
C1 C7 H7 . . 119.4 ?
O2 C8 N2 . . 122.5(2) ?
O2 C8 C9 . . 121.5(3) ?
N2 C8 C9 . . 116.0(2) ?
C14 C9 C10 . . 120.5(3) ?
C14 C9 C8 . . 121.8(3) ?
C10 C9 C8 . . 117.6(3) ?
C11 C10 C9 . . 116.4(3) ?
C11 C10 H10 . . 121.8 ?
C9 C10 H10 . . 121.8 ?
C10 C11 C12 . . 122.9(3) ?
C10 C11 O3 . . 127.2(3) ?
C12 C11 O3 . . 109.9(3) ?
C11 C12 C13 . . 122.2(3) ?
C11 C12 O4 . . 110.2(3) ?
C13 C12 O4 . . 127.5(3) ?
C12 C13 C14 . . 116.2(3) ?
C12 C13 H13 . . 121.9 ?
C14 C13 H13 . . 121.9 ?
C9 C14 C13 . . 121.7(3) ?
C9 C14 H14 . . 119.2 ?
C13 C14 H14 . . 119.2 ?
O4 C15 O3 . . 107.9(3) ?
O4 C15 H15A . . 110.1 ?
O3 C15 H15A . . 110.1 ?
O4 C15 H15B . . 110.1 ?
O3 C15 H15B . . 110.1 ?
H15A C15 H15B . . 108.4 ?
O1 C16 H16A . . 109.5 ?
O1 C16 H16B . . 109.5 ?
H16A C16 H16B . . 109.5 ?
O1 C16 H16C . . 109.5 ?
H16A C16 H16C . . 109.5 ?
H16B C16 H16C . . 109.5 ?

loop_
_geom_bond_atom_site_label_1
_geom_bond_atom_site_label_2
_geom_bond_site_symmetry_2
_geom_bond_distance
_geom_bond_publ_flag
Br1 C5 . 1.884(3) ?
O1 C2 . 1.355(3) ?
O1 C16 . 1.420(4) ?
O2 C8 . 1.232(3) ?
O3 C11 . 1.370(3) ?
O3 C15 . 1.420(4) ?
O4 C12 . 1.367(3) ?
O4 C15 . 1.419(5) ?
N1 C7 . 1.264(3) ?
N1 N2 . 1.382(3) ?
N2 C8 . 1.341(4) ?
N2 H2 . 0.89(3) ?
C1 C6 . 1.382(4) ?
C1 C2 . 1.392(4) ?
C1 C7 . 1.458(4) ?
C2 C3 . 1.383(4) ?
C3 C4 . 1.372(4) ?
C3 H3 . 0.9300 ?
C4 C5 . 1.366(4) ?
C4 H4 . 0.9300 ?
C5 C6 . 1.371(4) ?
C6 H6 . 0.9300 ?
C7 H7 . 0.9300 ?
C8 C9 . 1.479(4) ?
C9 C14 . 1.376(4) ?
C9 C10 . 1.395(4) ?
C10 C11 . 1.353(4) ?
C10 H10 . 0.9300 ?
C11 C12 . 1.356(4) ?
C12 C13 . 1.359(4) ?
C13 C14 . 1.389(4) ?
C13 H13 . 0.9300 ?
C14 H14 . 0.9300 ?
C15 H15A . 0.9700 ?
C15 H15B . 0.9700 ?
C16 H16A . 0.9600 ?
C16 H16B . 0.9600 ?
C16 H16C . 0.9600 ?

loop_
_geom_hbond_atom_site_label_D
_geom_hbond_atom_site_label_H
_geom_hbond_atom_site_label_A
_geom_hbond_site_symmetry_A
_geom_hbond_distance_DH
_geom_hbond_distance_HA
_geom_hbond_distance_DA
_geom_hbond_angle_DHA
N2 H2 O2 4_576 0.89(3) 1.96(3) 2.841(3) 168(3)

loop_
_cod_related_entry_id
_cod_related_entry_database
_cod_related_entry_code
1 ChemSpider 5287953
